data_7243315
loop_
_publ_author_name
'Peloquin, Andrew J.'
'McMillen, Colin D.'
'Pennington, William T.'

_publ_section_title
;
 One dimensional halogen bond design: Br&#x22EF;N versus I&#x22EF;N with
 fluoroarenes
;
_journal_issue 35
_journal_name_full CrystEngComm
_journal_page_first 6098
_journal_page_last 6106
_journal_paper_doi 10.1039/D1CE00864A
_journal_volume 23
_journal_year 2021
_chemical_formula_moiety 'Br2 C12 F8, C6 H8 N2'
_chemical_formula_sum 'C18 H8 Br2 F8 N2'
_chemical_formula_weight 564.08
_space_group_crystal_system orthorhombic
_space_group_IT_number 33
_space_group_name_Hall 'P 2c -2n'
_space_group_name_H-M_alt 'P n a 21'
_atom_sites_solution_hydrogens geom
_atom_sites_solution_primary dual
_audit_creation_date 2021-05-25
_audit_creation_method
;
Olex2 1.3
(compiled 2020.11.12 svn.r5f609507 for OlexSys, GUI svn.r6272)
;
_audit_update_record
;
2021-06-27 deposited with the CCDC.	2021-08-02 downloaded from the CCDC.
;
_cell_angle_alpha 90
_cell_angle_beta 90
_cell_angle_gamma 90
_cell_formula_units_Z 4
_cell_length_a 12.9213(6)
_cell_length_b 12.3927(6)
_cell_length_c 11.7294(5)
_cell_measurement_reflns_used 6255
_cell_measurement_temperature 100.01
_cell_measurement_theta_max 30.37
_cell_measurement_theta_min 2.39
_cell_volume 1878.23(15)
_computing_cell_refinement 'Bruker SAINT'
_computing_data_collection 'Bruker APEX3'
_computing_data_reduction 'Bruker SAINT'
_computing_molecular_graphics 'Olex2 1.3 (Dolomanov et al., 2009)'
_computing_publication_material 'Olex2 1.3 (Dolomanov et al., 2009)'
_computing_structure_refinement 'SHELXL-2016/6 (Sheldrick, 2016)'
_computing_structure_solution 'SHELXT 2014/5 (Sheldrick, 2014)'
_diffrn_ambient_temperature 100.01
_diffrn_measured_fraction_theta_full 0.999
_diffrn_measured_fraction_theta_max 1.000
_diffrn_measurement_device_type 'Bruker D8 Quest Photon 100'
_diffrn_measurement_method '\f and \w scans'
_diffrn_radiation_type MoK\a
_diffrn_radiation_wavelength 0.71073
_diffrn_reflns_av_R_equivalents 0.0348
_diffrn_reflns_av_unetI/netI 0.0426
_diffrn_reflns_Laue_measured_fraction_full 0.999
_diffrn_reflns_Laue_measured_fraction_max 1.000
_diffrn_reflns_limit_h_max 16
_diffrn_reflns_limit_h_min -16
_diffrn_reflns_limit_k_max 15
_diffrn_reflns_limit_k_min -15
_diffrn_reflns_limit_l_max 14
_diffrn_reflns_limit_l_min -14
_diffrn_reflns_number 14714
_diffrn_reflns_point_group_measured_fraction_full 0.991
_diffrn_reflns_point_group_measured_fraction_max 0.992
_diffrn_reflns_theta_full 25.242
_diffrn_reflns_theta_max 26.371
_diffrn_reflns_theta_min 2.277
_diffrn_source 'Incoatec I\mS'
_diffrn_source_current 1.0
_diffrn_source_power 0.05
_diffrn_source_voltage 50.0
_diffrn_standards_number 0
_exptl_absorpt_coefficient_mu 4.401
_exptl_absorpt_correction_T_max 0.7461
_exptl_absorpt_correction_T_min 0.6111
_exptl_absorpt_correction_type multi-scan
_exptl_absorpt_process_details
;
SADABS-2016/2 (Bruker,2016/2) was used for absorption correction.
wR2(int) was 0.0728 before and 0.0608 after correction.
The Ratio of minimum to maximum transmission is 0.8191.
The \l/2 correction factor is Not present.
;
_exptl_crystal_colour colourless
_exptl_crystal_colour_primary colourless
_exptl_crystal_density_diffrn 1.995
_exptl_crystal_density_meas ?
_exptl_crystal_density_method 'not measured'
_exptl_crystal_description plate
_exptl_crystal_F_000 1088
_exptl_crystal_size_max 0.221
_exptl_crystal_size_mid 0.194
_exptl_crystal_size_min 0.132
_exptl_transmission_factor_max 'not measured'
_exptl_transmission_factor_min 'not measured'
_refine_diff_density_max 0.290
_refine_diff_density_min -0.311
_refine_diff_density_rms 0.060
_refine_ls_abs_structure_details
;
 Flack x determined using 1352 quotients [(I+)-(I-)]/[(I+)+(I-)]
 (Parsons, Flack and Wagner, Acta Cryst. B69 (2013) 249-259).
;
_refine_ls_abs_structure_Flack 0.014(7)
_refine_ls_extinction_method none
_refine_ls_goodness_of_fit_ref 1.007
_refine_ls_hydrogen_treatment constr
_refine_ls_matrix_type full
_refine_ls_number_parameters 273
_refine_ls_number_reflns 3824
_refine_ls_number_restraints 1
_refine_ls_restrained_S_all 1.007
_refine_ls_R_factor_all 0.0309
_refine_ls_R_factor_gt 0.0216
_refine_ls_shift/su_max 0.002
_refine_ls_shift/su_mean 0.000
_refine_ls_structure_factor_coef Fsqd
_refine_ls_weighting_details 'w=1/[\s^2^(Fo^2^)] where P=(Fo^2^+2Fc^2^)/3'
_refine_ls_weighting_scheme calc
_refine_ls_wR_factor_gt 0.0447
_refine_ls_wR_factor_ref 0.0473
_reflns_Friedel_coverage 0.888
_reflns_Friedel_fraction_full 0.983
_reflns_Friedel_fraction_max 0.984
_reflns_number_gt 3225
_reflns_number_total 3824
_reflns_threshold_expression 'I > 2\s(I)'
_cod_data_source_file d1ce00864a2.cif
_cod_data_source_block Br2F8bph_25Me2pyrz
_cod_depositor_comments
;
The following automatic conversions were performed:

data item '_exptl_crystal_density_meas' value 'not measured' was
changed to '?' -- the value is perceived as not measured.

Automatic conversion script
Id: cif_fix_values 7556 2019-12-06 15:28:31Z antanas 

 Adding full bibliography for 7243307--7243335.cif.
;
_cod_database_code 7243315
_shelx_shelxl_version_number 2016/6
_shelx_space_group_comment
;
The symmetry employed for this shelxl refinement is uniquely defined
by the following loop, which should always be used as a source of
symmetry information in preference to the above space-group names.
They are only intended as comments.
;
_shelx_estimated_absorpt_t_max 0.594
_shelx_estimated_absorpt_t_min 0.443
_olex2_refinement_description
;
1.a Aromatic/amide H refined with riding coordinates:
 C13(H13), C15(H15)
1.b Idealised Me refined as rotating group:
 C17(H17A,H17B,H17C), C18(H18A,H18B,H18C)
;
_olex2_submission_special_instructions 'No special instructions were received'

loop_
_space_group_symop_operation_xyz
'x, y, z'
'-x, -y, z+1/2'
'x+1/2, -y+1/2, z'
'-x+1/2, y+1/2, z+1/2'

loop_
_atom_site_label
_atom_site_type_symbol
_atom_site_fract_x
_atom_site_fract_y
_atom_site_fract_z
_atom_site_U_iso_or_equiv
_atom_site_adp_type
_atom_site_occupancy
_atom_site_site_symmetry_order
_atom_site_calc_flag
_atom_site_refinement_flags_posn
_atom_site_refinement_flags_adp
_atom_site_refinement_flags_occupancy
_atom_site_disorder_assembly
_atom_site_disorder_group
Br1 Br 0.25034(3) 0.23080(3) 0.54587(3) 0.01943(10) Uani 1 1 d . . . . .
Br2 Br 0.24525(3) 1.06999(3) 0.27298(3) 0.01758(10) Uani 1 1 d . . . . .
F1 F 0.41173(17) 0.3544(2) 0.4074(2) 0.0212(5) Uani 1 1 d . . . . .
F2 F 0.41078(17) 0.55937(19) 0.3384(2) 0.0194(6) Uani 1 1 d . . . . .
F3 F 0.09299(17) 0.61493(19) 0.5273(2) 0.0171(5) Uani 1 1 d . . . . .
F4 F 0.0897(2) 0.4083(2) 0.5898(2) 0.0214(6) Uani 1 1 d . . . . .
F5 F 0.08792(18) 0.8913(2) 0.2321(2) 0.0199(6) Uani 1 1 d . . . . .
F6 F 0.08845(17) 0.6875(2) 0.30325(19) 0.0180(6) Uani 1 1 d . . . . .
F7 F 0.41537(18) 0.74123(19) 0.4739(2) 0.0184(6) Uani 1 1 d . . . . .
F8 F 0.41455(19) 0.9465(2) 0.4020(2) 0.0210(6) Uani 1 1 d . . . . .
C1 C 0.2508(3) 0.3755(3) 0.4994(3) 0.0163(8) Uani 1 1 d . . . . .
C2 C 0.3314(4) 0.4171(4) 0.4373(4) 0.0168(10) Uani 1 1 d . . . . .
C3 C 0.3321(3) 0.5235(3) 0.4023(3) 0.0136(9) Uani 1 1 d . . . . .
C4 C 0.2514(3) 0.5936(3) 0.4299(4) 0.0136(9) Uani 1 1 d . . . . .
C5 C 0.1711(3) 0.5511(4) 0.4933(3) 0.0145(9) Uani 1 1 d . . . . .
C6 C 0.1693(3) 0.4448(3) 0.5271(3) 0.0159(9) Uani 1 1 d . . . . .
C7 C 0.2499(3) 0.9246(3) 0.3183(3) 0.0145(8) Uani 1 1 d . . . . .
C8 C 0.1688(3) 0.8565(4) 0.2945(3) 0.0148(9) Uani 1 1 d . . . . .
C9 C 0.1682(3) 0.7503(4) 0.3308(3) 0.0145(9) Uani 1 1 d . . . . .
C10 C 0.2513(3) 0.7082(4) 0.3921(4) 0.0140(9) Uani 1 1 d . . . . .
C11 C 0.3333(3) 0.7777(4) 0.4138(4) 0.0149(9) Uani 1 1 d . . . . .
C12 C 0.3335(3) 0.8831(4) 0.3779(4) 0.0140(9) Uani 1 1 d . . . . .
N1 N 0.2569(3) 0.0085(3) 0.6219(3) 0.0176(8) Uani 1 1 d . . . . .
N2 N 0.2633(3) -0.2044(3) 0.6994(3) 0.0207(8) Uani 1 1 d . . . . .
C13 C 0.3412(3) -0.0338(4) 0.6702(4) 0.0195(10) Uani 1 1 d . . . . .
H13 H 0.401040 0.010224 0.677461 0.023 Uiso 1 1 calc R U . . .
C14 C 0.3456(3) -0.1396(4) 0.7103(3) 0.0175(10) Uani 1 1 d . . . . .
C15 C 0.1788(3) -0.1614(4) 0.6495(4) 0.0198(10) Uani 1 1 d . . . . .
H15 H 0.119705 -0.206001 0.639584 0.024 Uiso 1 1 calc R U . . .
C16 C 0.1739(3) -0.0560(4) 0.6123(4) 0.0166(9) Uani 1 1 d . . . . .
C17 C 0.4401(3) -0.1851(4) 0.7677(4) 0.0285(10) Uani 1 1 d . . . . .
H17A H 0.426368 -0.194217 0.849291 0.043 Uiso 1 1 calc R U . . .
H17B H 0.498404 -0.135558 0.757221 0.043 Uiso 1 1 calc R U . . .
H17C H 0.457032 -0.255257 0.733901 0.043 Uiso 1 1 calc R U . . .
C18 C 0.0775(3) -0.0104(4) 0.5605(4) 0.0260(11) Uani 1 1 d . . . . .
H18A H 0.056091 0.053783 0.603376 0.039 Uiso 1 1 calc R U . . .
H18B H 0.022260 -0.064517 0.563329 0.039 Uiso 1 1 calc R U . . .
H18C H 0.090916 0.009568 0.481061 0.039 Uiso 1 1 calc R U . . .

loop_
_atom_site_aniso_label
_atom_site_aniso_U_11
_atom_site_aniso_U_22
_atom_site_aniso_U_33
_atom_site_aniso_U_23
_atom_site_aniso_U_13
_atom_site_aniso_U_12
Br1 0.0302(2) 0.01069(18) 0.01741(19) 0.00007(16) -0.0050(2) -0.0001(2)
Br2 0.0246(2) 0.01173(18) 0.01641(18) 0.00132(15) 0.0031(2) 0.00227(19)
F1 0.0199(13) 0.0170(12) 0.0268(12) -0.0024(10) -0.0004(12) 0.0081(12)
F2 0.0172(13) 0.0216(15) 0.0195(13) 0.0014(11) 0.0038(11) -0.0008(10)
F3 0.0161(12) 0.0160(13) 0.0192(12) -0.0006(10) 0.0035(10) 0.0021(10)
F4 0.0214(14) 0.0205(15) 0.0224(14) 0.0025(11) 0.0047(11) -0.0048(11)
F5 0.0163(13) 0.0210(15) 0.0225(13) 0.0044(11) -0.0030(10) 0.0052(10)
F6 0.0144(13) 0.0192(14) 0.0204(14) 0.0006(11) -0.0034(9) -0.0019(10)
F7 0.0154(14) 0.0173(14) 0.0226(13) 0.0035(11) -0.0051(11) -0.0003(10)
F8 0.0193(14) 0.0169(13) 0.0268(14) 0.0019(11) -0.0030(12) -0.0038(11)
C1 0.020(2) 0.015(2) 0.0141(19) -0.0018(17) -0.0045(18) 0.0009(19)
C2 0.017(3) 0.018(2) 0.015(2) -0.0027(18) -0.0038(18) 0.0043(19)
C3 0.013(2) 0.017(2) 0.011(2) 0.0011(19) 0.0006(16) -0.0031(17)
C4 0.015(2) 0.0119(19) 0.014(2) -0.0010(16) -0.0040(18) -0.0006(18)
C5 0.014(2) 0.016(2) 0.013(2) -0.0021(18) -0.0024(18) 0.0037(17)
C6 0.019(2) 0.016(2) 0.012(2) 0.0006(17) -0.0013(17) -0.0033(17)
C7 0.020(2) 0.012(2) 0.0113(17) 0.0005(16) 0.0021(17) 0.0035(19)
C8 0.015(2) 0.017(2) 0.012(2) 0.0011(17) 0.0007(16) 0.0061(17)
C9 0.015(2) 0.017(2) 0.011(2) -0.0020(18) 0.0017(19) -0.0006(17)
C10 0.016(2) 0.0141(19) 0.012(2) -0.0003(16) 0.0052(19) 0.0024(18)
C11 0.015(2) 0.018(2) 0.011(2) 0.0002(18) -0.0009(18) 0.0013(18)
C12 0.016(2) 0.014(2) 0.012(2) -0.0026(17) 0.0007(16) -0.0001(18)
N1 0.020(2) 0.0129(19) 0.0197(18) -0.0009(14) 0.0026(16) 0.0023(16)
N2 0.024(2) 0.017(2) 0.0221(19) 0.0002(15) 0.0080(16) -0.0003(16)
C13 0.020(2) 0.017(2) 0.022(2) -0.0034(19) 0.0061(18) -0.0026(18)
C14 0.017(2) 0.021(3) 0.014(2) -0.0010(18) 0.0040(17) 0.0023(19)
C15 0.019(3) 0.023(3) 0.017(2) -0.0025(19) 0.0058(18) -0.0018(18)
C16 0.020(2) 0.018(2) 0.012(2) -0.0032(17) 0.0034(19) -0.0006(18)
C17 0.024(2) 0.031(3) 0.030(2) 0.003(2) 0.002(2) 0.011(2)
C18 0.024(2) 0.033(3) 0.021(2) -0.001(2) 0.000(2) 0.005(2)

loop_
_atom_type_symbol
_atom_type_description
_atom_type_scat_dispersion_real
_atom_type_scat_dispersion_imag
_atom_type_scat_source
C C 0.0033 0.0016 'International Tables Vol C Tables 4.2.6.8 and 6.1.1.4'
H H 0.0000 0.0000 'International Tables Vol C Tables 4.2.6.8 and 6.1.1.4'
Br Br -0.2901 2.4595 'International Tables Vol C Tables 4.2.6.8 and 6.1.1.4'
F F 0.0171 0.0103 'International Tables Vol C Tables 4.2.6.8 and 6.1.1.4'
N N 0.0061 0.0033 'International Tables Vol C Tables 4.2.6.8 and 6.1.1.4'

loop_
_geom_angle_atom_site_label_1
_geom_angle_atom_site_label_2
_geom_angle_atom_site_label_3
_geom_angle
_geom_angle_site_symmetry_1
_geom_angle_site_symmetry_3
_geom_angle_publ_flag
C2 C1 Br1 121.1(3) . . ?
C2 C1 C6 117.7(4) . . ?
C6 C1 Br1 121.2(3) . . ?
F1 C2 C1 120.5(4) . . ?
F1 C2 C3 118.0(4) . . ?
C1 C2 C3 121.5(4) . . ?
F2 C3 C2 119.2(4) . . ?
F2 C3 C4 119.4(4) . . ?
C2 C3 C4 121.4(4) . . ?
C3 C4 C10 121.7(4) . . ?
C5 C4 C3 116.6(4) . . ?
C5 C4 C10 121.6(4) . . ?
F3 C5 C4 119.9(4) . . ?
F3 C5 C6 117.8(4) . . ?
C6 C5 C4 122.2(4) . . ?
F4 C6 C1 119.9(4) . . ?
F4 C6 C5 119.5(4) . . ?
C5 C6 C1 120.6(4) . . ?
C8 C7 Br2 120.4(3) . . ?
C8 C7 C12 118.0(4) . . ?
C12 C7 Br2 121.6(3) . . ?
F5 C8 C7 120.4(4) . . ?
F5 C8 C9 117.9(4) . . ?
C7 C8 C9 121.7(4) . . ?
F6 C9 C8 119.0(4) . . ?
F6 C9 C10 120.2(4) . . ?
C8 C9 C10 120.7(4) . . ?
C9 C10 C4 120.8(4) . . ?
C11 C10 C4 122.4(4) . . ?
C11 C10 C9 116.8(4) . . ?
F7 C11 C10 119.1(4) . . ?
F7 C11 C12 118.5(4) . . ?
C12 C11 C10 122.3(4) . . ?
F8 C12 C7 119.9(4) . . ?
F8 C12 C11 119.6(4) . . ?
C11 C12 C7 120.5(4) . . ?
C13 N1 C16 117.0(4) . . ?
C14 N2 C15 116.6(4) . . ?
N1 C13 H13 118.5 . . ?
N1 C13 C14 123.0(4) . . ?
C14 C13 H13 118.5 . . ?
N2 C14 C13 120.0(4) . . ?
N2 C14 C17 117.6(4) . . ?
C13 C14 C17 122.4(4) . . ?
N2 C15 H15 118.4 . . ?
N2 C15 C16 123.3(4) . . ?
C16 C15 H15 118.4 . . ?
N1 C16 C15 120.1(4) . . ?
N1 C16 C18 118.3(4) . . ?
C15 C16 C18 121.7(4) . . ?
C14 C17 H17A 109.5 . . ?
C14 C17 H17B 109.5 . . ?
C14 C17 H17C 109.5 . . ?
H17A C17 H17B 109.5 . . ?
H17A C17 H17C 109.5 . . ?
H17B C17 H17C 109.5 . . ?
C16 C18 H18A 109.5 . . ?
C16 C18 H18B 109.5 . . ?
C16 C18 H18C 109.5 . . ?
H18A C18 H18B 109.5 . . ?
H18A C18 H18C 109.5 . . ?
H18B C18 H18C 109.5 . . ?

loop_
_geom_bond_atom_site_label_1
_geom_bond_atom_site_label_2
_geom_bond_distance
_geom_bond_site_symmetry_2
_geom_bond_publ_flag
Br1 C1 1.874(4) . ?
Br2 C7 1.880(4) . ?
F1 C2 1.343(5) . ?
F2 C3 1.339(5) . ?
F3 C5 1.343(5) . ?
F4 C6 1.342(5) . ?
F5 C8 1.347(4) . ?
F6 C9 1.331(5) . ?
F7 C11 1.351(5) . ?
F8 C12 1.340(5) . ?
C1 C2 1.372(6) . ?
C1 C6 1.398(6) . ?
C2 C3 1.381(6) . ?
C3 C4 1.396(6) . ?
C4 C5 1.382(6) . ?
C4 C10 1.487(5) . ?
C5 C6 1.376(6) . ?
C7 C8 1.374(6) . ?
C7 C12 1.385(6) . ?
C8 C9 1.384(6) . ?
C9 C10 1.394(6) . ?
C10 C11 1.389(6) . ?
C11 C12 1.372(6) . ?
N1 C13 1.335(5) . ?
N1 C16 1.342(5) . ?
N2 C14 1.338(6) . ?
N2 C15 1.348(6) . ?
C13 H13 0.9500 . ?
C13 C14 1.394(6) . ?
C14 C17 1.504(6) . ?
C15 H15 0.9500 . ?
C15 C16 1.379(6) . ?
C16 C18 1.497(6) . ?
C17 H17A 0.9800 . ?
C17 H17B 0.9800 . ?
C17 H17C 0.9800 . ?
C18 H18A 0.9800 . ?
C18 H18B 0.9800 . ?
C18 H18C 0.9800 . ?

loop_
_geom_torsion_atom_site_label_1
_geom_torsion_atom_site_label_2
_geom_torsion_atom_site_label_3
_geom_torsion_atom_site_label_4
_geom_torsion
_geom_torsion_site_symmetry_1
_geom_torsion_site_symmetry_2
_geom_torsion_site_symmetry_3
_geom_torsion_site_symmetry_4
_geom_torsion_publ_flag
Br1 C1 C2 F1 0.5(6) . . . . ?
Br1 C1 C2 C3 179.7(3) . . . . ?
Br1 C1 C6 F4 1.3(5) . . . . ?
Br1 C1 C6 C5 179.4(3) . . . . ?
Br2 C7 C8 F5 4.2(5) . . . . ?
Br2 C7 C8 C9 -177.3(3) . . . . ?
Br2 C7 C12 F8 -1.6(5) . . . . ?
Br2 C7 C12 C11 177.5(3) . . . . ?
F1 C2 C3 F2 1.4(6) . . . . ?
F1 C2 C3 C4 180.0(4) . . . . ?
F2 C3 C4 C5 178.3(4) . . . . ?
F2 C3 C4 C10 -1.2(6) . . . . ?
F3 C5 C6 F4 1.4(6) . . . . ?
F3 C5 C6 C1 -176.8(3) . . . . ?
F5 C8 C9 F6 -0.1(6) . . . . ?
F5 C8 C9 C10 177.7(3) . . . . ?
F6 C9 C10 C4 -1.4(5) . . . . ?
F6 C9 C10 C11 177.6(4) . . . . ?
F7 C11 C12 F8 0.6(6) . . . . ?
F7 C11 C12 C7 -178.5(4) . . . . ?
C1 C2 C3 F2 -177.7(4) . . . . ?
C1 C2 C3 C4 0.8(7) . . . . ?
C2 C1 C6 F4 -178.6(4) . . . . ?
C2 C1 C6 C5 -0.5(6) . . . . ?
C2 C3 C4 C5 -0.3(6) . . . . ?
C2 C3 C4 C10 -179.7(4) . . . . ?
C3 C4 C5 F3 177.1(3) . . . . ?
C3 C4 C5 C6 -0.6(6) . . . . ?
C3 C4 C10 C9 125.1(5) . . . . ?
C3 C4 C10 C11 -53.9(5) . . . . ?
C4 C5 C6 F4 179.2(4) . . . . ?
C4 C5 C6 C1 1.0(7) . . . . ?
C4 C10 C11 F7 -1.7(6) . . . . ?
C4 C10 C11 C12 179.4(4) . . . . ?
C5 C4 C10 C9 -54.3(5) . . . . ?
C5 C4 C10 C11 126.7(5) . . . . ?
C6 C1 C2 F1 -179.6(4) . . . . ?
C6 C1 C2 C3 -0.4(6) . . . . ?
C7 C8 C9 F6 -178.7(4) . . . . ?
C7 C8 C9 C10 -0.9(6) . . . . ?
C8 C7 C12 F8 179.4(4) . . . . ?
C8 C7 C12 C11 -1.4(6) . . . . ?
C8 C9 C10 C4 -179.2(4) . . . . ?
C8 C9 C10 C11 -0.1(6) . . . . ?
C9 C10 C11 F7 179.3(4) . . . . ?
C9 C10 C11 C12 0.3(6) . . . . ?
C10 C4 C5 F3 -3.5(6) . . . . ?
C10 C4 C5 C6 178.8(4) . . . . ?
C10 C11 C12 F8 179.6(4) . . . . ?
C10 C11 C12 C7 0.5(7) . . . . ?
C12 C7 C8 F5 -176.8(3) . . . . ?
C12 C7 C8 C9 1.7(6) . . . . ?
N1 C13 C14 N2 1.3(6) . . . . ?
N1 C13 C14 C17 -178.1(4) . . . . ?
N2 C15 C16 N1 1.9(7) . . . . ?
N2 C15 C16 C18 -178.1(4) . . . . ?
C13 N1 C16 C15 -1.2(6) . . . . ?
C13 N1 C16 C18 178.9(4) . . . . ?
C14 N2 C15 C16 -1.0(6) . . . . ?
C15 N2 C14 C13 -0.5(6) . . . . ?
C15 N2 C14 C17 178.9(4) . . . . ?
C16 N1 C13 C14 -0.4(6) . . . . ?
